data_4119837
loop_
_publ_author_name
'Sheng-Li Huang'
'Yue-Jian Lin'
'T. S. Andy Hor'
'Guo-Xin Jin'

_publ_contact_author
; 
Guo-Xin Jin
Advanced Materials Laboratory, Department of Chemistry, Fudan University, 
Shanghai 200433, P. R. China
;
_publ_contact_author_email gxjin@fudan.edu.cn
_publ_section_title
;
 Cp*Rh-Based Heterometallic Metallarectangles: Size-Dependent Borromean
 Link Structures and Catalytic Acyl Transfer
;
_journal_name_full 'Journal of the American Chemical Society'
_journal_page_first 8125
_journal_page_last 8128
_journal_paper_doi 10.1021/ja402630g
_journal_volume 135
_journal_year 2013
_chemical_formula_sum 'C94 H112 Cu2 F12 N8 O30 Rh4 S4'
_chemical_formula_weight 2728.88
_chemical_name_systematic
; 
 ? 
;
_space_group_IT_number 14
_symmetry_cell_setting monoclinic
_symmetry_space_group_name_Hall '-P 2yn'
_symmetry_space_group_name_H-M 'P 1 21/n 1'
_atom_sites_solution_hydrogens geom
_atom_sites_solution_primary direct
_atom_sites_solution_secondary difmap
_audit_creation_method SHELXL-97
_cell_angle_alpha 90.00
_cell_angle_beta 94.3940(10)
_cell_angle_gamma 90.00
_cell_formula_units_Z 2
_cell_length_a 9.72330(10)
_cell_length_b 16.4900(2)
_cell_length_c 34.7166(4)
_cell_measurement_reflns_used 5993
_cell_measurement_temperature 173(2)
_cell_measurement_theta_max 67.07
_cell_measurement_theta_min 3.70
_cell_volume 5550.00(11)
_computing_cell_refinement 'Bruker SAINT'
_computing_data_collection 'Bruker APEX2'
_computing_data_reduction 'Bruker SAINT'
_computing_molecular_graphics 'Bruker SHELXTL'
_computing_publication_material 'Bruker SHELXTL'
_computing_structure_refinement 'SHELXL-97 (Sheldrick, 1997)'
_computing_structure_solution 'SHELXS-97 (Sheldrick, 1990)'
_diffrn_ambient_temperature 173(2)
_diffrn_measured_fraction_theta_full 0.937
_diffrn_measured_fraction_theta_max 0.937
_diffrn_measurement_device_type 'Bruker APEX-II CCD'
_diffrn_measurement_method '\f and \w scans'
_diffrn_radiation_monochromator graphite
_diffrn_radiation_source 'fine-focus sealed tube'
_diffrn_radiation_type CuK\a
_diffrn_radiation_wavelength 1.54178
_diffrn_reflns_av_R_equivalents 0.0419
_diffrn_reflns_av_sigmaI/netI 0.0405
_diffrn_reflns_limit_h_max 10
_diffrn_reflns_limit_h_min -11
_diffrn_reflns_limit_k_max 17
_diffrn_reflns_limit_k_min -18
_diffrn_reflns_limit_l_max 37
_diffrn_reflns_limit_l_min -37
_diffrn_reflns_number 25190
_diffrn_reflns_theta_full 62.00
_diffrn_reflns_theta_max 62.00
_diffrn_reflns_theta_min 2.55
_diffrn_standards_decay_% 4.77
_exptl_absorpt_coefficient_mu 6.668
_exptl_absorpt_correction_T_max 0.8250
_exptl_absorpt_correction_T_min 0.6525
_exptl_absorpt_correction_type multi-scan
_exptl_absorpt_process_details sadabs
_exptl_crystal_colour green
_exptl_crystal_density_diffrn 1.633
_exptl_crystal_description prism
_exptl_crystal_F_000 2764
_exptl_crystal_size_max 0.07
_exptl_crystal_size_mid 0.05
_exptl_crystal_size_min 0.03
_refine_diff_density_max 1.127
_refine_diff_density_min -1.027
_refine_diff_density_rms 0.096
_refine_ls_extinction_method none
_refine_ls_goodness_of_fit_ref 1.056
_refine_ls_hydrogen_treatment mixed
_refine_ls_matrix_type full
_refine_ls_number_parameters 715
_refine_ls_number_reflns 8176
_refine_ls_number_restraints 4
_refine_ls_restrained_S_all 1.058
_refine_ls_R_factor_all 0.0587
_refine_ls_R_factor_gt 0.0460
_refine_ls_shift/su_max 0.001
_refine_ls_shift/su_mean 0.000
_refine_ls_structure_factor_coef Fsqd
_refine_ls_weighting_details 'calc w=1/[\s^2^(Fo^2^)+(0.0673P)^2^+6.7394P] where P=(Fo^2^+2Fc^2^)/3'
_refine_ls_weighting_scheme calc
_refine_ls_wR_factor_gt 0.1122
_refine_ls_wR_factor_ref 0.1192
_reflns_number_gt 6764
_reflns_number_total 8176
_reflns_threshold_expression >2sigma(I)
_cod_data_source_file ja402630g_si_001_2.cif
_cod_data_source_block 3
_cod_database_code 4119837

loop_
_symmetry_equiv_pos_as_xyz
'x, y, z'
'-x+1/2, y+1/2, -z+1/2'
'-x, -y, -z'
'x-1/2, -y-1/2, z-1/2'

loop_
_atom_site_label
_atom_site_type_symbol
_atom_site_fract_x
_atom_site_fract_y
_atom_site_fract_z
_atom_site_U_iso_or_equiv
_atom_site_adp_type
_atom_site_occupancy
_atom_site_symmetry_multiplicity
_atom_site_calc_flag
_atom_site_refinement_flags
Rh1 Rh 0.26856(4) 0.69792(2) 0.209480(11) 0.03137(12) Uani 1 1 d .
Rh2 Rh -0.20283(4) 0.22558(2) 0.048176(11) 0.03472(12) Uani 1 1 d .
Cu1 Cu 0.06091(12) 0.49418(5) 0.09957(3) 0.0649(3) Uani 1 1 d .
N1 N 0.1994(5) 0.4932(3) 0.14225(14) 0.0446(11) Uani 1 1 d .
N2 N 0.0935(5) 0.3777(3) 0.10127(13) 0.0439(11) Uani 1 1 d .
N3 N 0.4398(4) 0.7248(3) 0.17801(12) 0.0345(10) Uani 1 1 d .
N4 N 1.0737(4) 0.8000(3) -0.00382(13) 0.0371(10) Uani 1 1 d .
O1 O 0.2934(4) 0.5772(2) 0.19044(10) 0.0364(8) Uani 1 1 d .
O2 O 0.1458(4) 0.6988(2) 0.15505(11) 0.0430(9) Uani 1 1 d .
O3 O 0.0508(5) 0.6130(2) 0.11172(13) 0.0617(13) Uani 1 1 d .
O4 O -0.0171(4) 0.2591(2) 0.08127(10) 0.0379(8) Uani 1 1 d .
O5 O -0.1849(4) 0.3517(2) 0.03364(11) 0.0441(9) Uani 1 1 d .
O6 O -0.0837(6) 0.4637(2) 0.05726(13) 0.0654(14) Uani 1 1 d .
O7 O 0.2301(12) 0.5284(6) 0.0546(3) 0.162(4) Uani 1 1 d D
H7 H 0.177(4) 0.562(3) 0.045(3) 0.195 Uiso 1 1 d D
O8 O 0.4546(5) -0.0325(3) 0.07747(12) 0.0548(11) Uani 1 1 d .
O9 O 0.3451(4) 0.0940(3) 0.05878(13) 0.0566(11) Uani 1 1 d .
O10 O 0.4519(5) 0.0773(3) 0.12318(13) 0.0574(11) Uani 1 1 d .
O11 O 0.7212(5) 0.3805(3) 0.23926(14) 0.0588(11) Uani 1 1 d .
O12 O 0.6080(5) 0.5094(3) 0.23300(14) 0.0619(12) Uani 1 1 d .
O13 O 0.8501(5) 0.4980(3) 0.22223(13) 0.0591(12) Uani 1 1 d .
S1 S 0.38866(14) 0.04023(8) 0.08952(4) 0.0386(3) Uani 1 1 d .
S2 S 0.73326(14) 0.46662(8) 0.24055(4) 0.0428(3) Uani 1 1 d .
F1 F 0.1527(4) 0.0653(3) 0.11884(13) 0.0735(12) Uani 1 1 d .
F2 F 0.1454(5) -0.0276(3) 0.07638(16) 0.0952(16) Uani 1 1 d .
F3 F 0.2429(5) -0.0485(3) 0.13393(15) 0.0947(17) Uani 1 1 d .
F4 F 0.8973(4) 0.4540(3) 0.30411(12) 0.0735(12) Uani 1 1 d .
F5 F 0.7920(5) 0.5675(3) 0.29736(13) 0.0778(12) Uani 1 1 d .
F6 F 0.6820(5) 0.4618(3) 0.31330(13) 0.0878(15) Uani 1 1 d .
C1 C 0.2626(5) 0.4171(3) 0.14995(15) 0.0346(11) Uani 1 1 d .
C2 C 0.2012(6) 0.3529(3) 0.12778(15) 0.0368(12) Uani 1 1 d .
C3 C 0.2545(6) 0.2754(3) 0.13185(15) 0.0384(12) Uani 1 1 d .
H3 H 0.2118 0.2317 0.1177 0.046 Uiso 1 1 calc R
C4 C 0.3705(6) 0.2618(3) 0.15665(16) 0.0386(12) Uani 1 1 d .
H4 H 0.4081 0.2088 0.1593 0.046 Uiso 1 1 calc R
C5 C 0.4316(5) 0.3253(3) 0.17756(16) 0.0368(12) Uani 1 1 d .
H5 H 0.5118 0.3154 0.1943 0.044 Uiso 1 1 calc R
C6 C 0.3783(5) 0.4031(3) 0.17466(15) 0.0353(11) Uani 1 1 d .
H6 H 0.4206 0.4461 0.1894 0.042 Uiso 1 1 calc R
C7 C 0.2175(6) 0.5617(3) 0.16067(16) 0.0375(12) Uani 1 1 d .
C8 C 0.1308(6) 0.6295(3) 0.14083(17) 0.0444(14) Uani 1 1 d .
C9 C 0.0008(6) 0.3340(3) 0.08160(15) 0.0382(12) Uani 1 1 d .
C10 C -0.0976(7) 0.3879(4) 0.05544(17) 0.0489(15) Uani 1 1 d .
C11 C 0.4375(6) 0.7888(3) 0.15393(17) 0.0408(13) Uani 1 1 d .
H11 H 0.3578 0.8223 0.1518 0.049 Uiso 1 1 calc R
C12 C 0.5455(6) 0.8077(3) 0.13223(16) 0.0411(13) Uani 1 1 d .
H12 H 0.5407 0.8541 0.1160 0.049 Uiso 1 1 calc R
C13 C 0.6620(6) 0.7582(3) 0.13428(15) 0.0357(12) Uani 1 1 d .
C14 C 0.6622(5) 0.6934(3) 0.15971(16) 0.0390(12) Uani 1 1 d .
H14 H 0.7405 0.6588 0.1624 0.047 Uiso 1 1 calc R
C15 C 0.5515(6) 0.6780(3) 0.18123(17) 0.0404(13) Uani 1 1 d .
H15 H 0.5552 0.6333 0.1986 0.048 Uiso 1 1 calc R
C16 C 1.1055(6) 0.7728(4) 0.03266(16) 0.0416(13) Uani 1 1 d .
H16 H 1.1912 0.7462 0.0385 0.050 Uiso 1 1 calc R
C17 C 1.0177(6) 0.7824(3) 0.06137(16) 0.0420(13) Uani 1 1 d .
H17 H 1.0436 0.7632 0.0867 0.050 Uiso 1 1 calc R
C18 C 0.8900(5) 0.8207(3) 0.05348(15) 0.0347(11) Uani 1 1 d .
C19 C 0.8633(6) 0.8527(3) 0.01652(16) 0.0398(12) Uani 1 1 d .
H19 H 0.7814 0.8829 0.0103 0.048 Uiso 1 1 calc R
C20 C 0.9558(5) 0.8405(3) -0.01099(16) 0.0368(12) Uani 1 1 d .
H20 H 0.9348 0.8619 -0.0362 0.044 Uiso 1 1 calc R
C21 C 0.7780(5) 0.7689(3) 0.10973(16) 0.0380(12) Uani 1 1 d .
H21 H 0.8560 0.7348 0.1149 0.046 Uiso 1 1 calc R
C22 C 0.7832(6) 0.8218(3) 0.08113(16) 0.0391(12) Uani 1 1 d .
H22 H 0.7141 0.8625 0.0784 0.047 Uiso 1 1 calc R
C23 C 0.3671(15) 0.5707(9) 0.0629(4) 0.160(6) Uani 1 1 d D
H23A H 0.3514 0.6285 0.0673 0.239 Uiso 1 1 calc R
H23B H 0.4230 0.5642 0.0407 0.239 Uiso 1 1 calc R
H23C H 0.4158 0.5468 0.0859 0.239 Uiso 1 1 calc R
C24 C 0.0993(5) 0.7202(3) 0.24398(16) 0.0364(12) Uani 1 1 d .
C25 C 0.1915(6) 0.6648(3) 0.26344(15) 0.0369(12) Uani 1 1 d .
C26 C 0.3259(5) 0.7025(3) 0.26959(16) 0.0371(12) Uani 1 1 d .
C27 C 0.3129(6) 0.7847(3) 0.25520(16) 0.0391(12) Uani 1 1 d .
C28 C 0.1751(5) 0.7948(3) 0.23824(16) 0.0359(12) Uani 1 1 d .
C29 C -0.0485(6) 0.7073(4) 0.2307(2) 0.0555(16) Uani 1 1 d .
H29A H -0.0682 0.6490 0.2294 0.083 Uiso 1 1 calc R
H29B H -0.0674 0.7312 0.2050 0.083 Uiso 1 1 calc R
H29C H -0.1072 0.7331 0.2488 0.083 Uiso 1 1 calc R
C30 C 0.1585(7) 0.5799(3) 0.27397(19) 0.0505(15) Uani 1 1 d .
H30A H 0.1441 0.5771 0.3016 0.076 Uiso 1 1 calc R
H30B H 0.2352 0.5443 0.2684 0.076 Uiso 1 1 calc R
H30C H 0.0745 0.5623 0.2589 0.076 Uiso 1 1 calc R
C31 C 0.4495(7) 0.6658(5) 0.29045(19) 0.0590(17) Uani 1 1 d .
H31A H 0.5329 0.6869 0.2798 0.089 Uiso 1 1 calc R
H31B H 0.4463 0.6067 0.2873 0.089 Uiso 1 1 calc R
H31C H 0.4511 0.6794 0.3180 0.089 Uiso 1 1 calc R
C32 C 0.4221(7) 0.8469(4) 0.2572(2) 0.0598(18) Uani 1 1 d .
H32A H 0.4042 0.8858 0.2361 0.090 Uiso 1 1 calc R
H32B H 0.5118 0.8209 0.2549 0.090 Uiso 1 1 calc R
H32C H 0.4231 0.8754 0.2820 0.090 Uiso 1 1 calc R
C33 C 0.1160(7) 0.8693(4) 0.21860(19) 0.0526(16) Uani 1 1 d .
H33A H 0.0670 0.9013 0.2370 0.079 Uiso 1 1 calc R
H33B H 0.0517 0.8535 0.1968 0.079 Uiso 1 1 calc R
H33C H 0.1908 0.9018 0.2092 0.079 Uiso 1 1 calc R
C34 C -0.4079(6) 0.2392(4) 0.06636(17) 0.0452(14) Uani 1 1 d .
C35 C -0.4084(6) 0.1923(4) 0.03164(17) 0.0466(14) Uani 1 1 d .
C36 C -0.3307(6) 0.1198(4) 0.04014(17) 0.0437(13) Uani 1 1 d .
C37 C -0.2747(5) 0.1248(3) 0.07899(16) 0.0391(12) Uani 1 1 d .
C38 C -0.3240(6) 0.1989(4) 0.09537(16) 0.0404(13) Uani 1 1 d .
C39 C -0.4793(7) 0.3186(4) 0.0691(2) 0.0607(18) Uani 1 1 d .
H39A H -0.4593 0.3413 0.0950 0.091 Uiso 1 1 calc R
H39B H -0.5791 0.3108 0.0643 0.091 Uiso 1 1 calc R
H39C H -0.4467 0.3561 0.0499 0.091 Uiso 1 1 calc R
C40 C -0.4876(7) 0.2128(5) -0.00593(19) 0.0625(19) Uani 1 1 d .
H40A H -0.5858 0.2017 -0.0039 0.094 Uiso 1 1 calc R
H40B H -0.4537 0.1797 -0.0267 0.094 Uiso 1 1 calc R
H40C H -0.4750 0.2703 -0.0118 0.094 Uiso 1 1 calc R
C41 C -0.3083(7) 0.0527(4) 0.0126(2) 0.0608(18) Uani 1 1 d .
H41A H -0.2134 0.0327 0.0170 0.091 Uiso 1 1 calc R
H41B H -0.3239 0.0727 -0.0139 0.091 Uiso 1 1 calc R
H41C H -0.3728 0.0084 0.0167 0.091 Uiso 1 1 calc R
C42 C -0.1917(7) 0.0613(4) 0.10033(19) 0.0513(15) Uani 1 1 d .
H42A H -0.2535 0.0220 0.1113 0.077 Uiso 1 1 calc R
H42B H -0.1330 0.0865 0.1212 0.077 Uiso 1 1 calc R
H42C H -0.1338 0.0335 0.0826 0.077 Uiso 1 1 calc R
C43 C -0.2864(7) 0.2260(4) 0.13593(17) 0.0543(16) Uani 1 1 d .
H43A H -0.3105 0.2833 0.1386 0.081 Uiso 1 1 calc R
H43B H -0.1870 0.2190 0.1420 0.081 Uiso 1 1 calc R
H43C H -0.3370 0.1935 0.1538 0.081 Uiso 1 1 calc R
C44 C 0.2252(7) 0.0045(4) 0.1056(2) 0.0538(16) Uani 1 1 d .
C45 C 0.7782(6) 0.4887(4) 0.29083(19) 0.0523(15) Uani 1 1 d .
C46 C 0.8088(12) 0.6276(5) 0.0132(3) 0.115(4) Uani 1 1 d .
H46A H 0.7941 0.6519 0.0384 0.172 Uiso 1 1 calc R
H46B H 0.7722 0.6639 -0.0074 0.172 Uiso 1 1 calc R
H46C H 0.9078 0.6194 0.0111 0.172 Uiso 1 1 calc R
O14 O 0.7421(9) 0.5544(4) 0.0099(2) 0.109(2) Uani 1 1 d .
H14A H 0.7473 0.5361 -0.0125 0.164 Uiso 1 1 calc R
C47 C 0.7241(10) 0.4814(7) 0.1303(3) 0.108(4) Uani 1 1 d .
H47A H 0.6711 0.5147 0.1473 0.162 Uiso 1 1 calc R
H47B H 0.6920 0.4252 0.1309 0.162 Uiso 1 1 calc R
H47C H 0.7112 0.5022 0.1038 0.162 Uiso 1 1 calc R
O15 O 0.8555(7) 0.4845(6) 0.1422(2) 0.125(3) Uani 1 1 d .
H15' H 0.860(9) 0.489(5) 0.168(3) 0.09(3) Uiso 1 1 d .

loop_
_atom_site_aniso_label
_atom_site_aniso_U_11
_atom_site_aniso_U_22
_atom_site_aniso_U_33
_atom_site_aniso_U_23
_atom_site_aniso_U_13
_atom_site_aniso_U_12
Rh1 0.0325(2) 0.0243(2) 0.0379(2) -0.00260(14) 0.00658(15) 0.00003(15)
Rh2 0.0322(2) 0.0404(2) 0.0317(2) -0.00287(15) 0.00351(15) -0.00482(16)
Cu1 0.0966(8) 0.0319(5) 0.0598(6) -0.0018(4) -0.0357(5) -0.0003(5)
N1 0.053(3) 0.028(2) 0.051(3) -0.003(2) -0.006(2) -0.003(2)
N2 0.061(3) 0.028(2) 0.041(3) -0.0003(19) -0.009(2) -0.002(2)
N3 0.037(2) 0.029(2) 0.039(3) 0.0009(18) 0.0119(18) 0.0021(18)
N4 0.033(2) 0.047(3) 0.031(3) -0.0021(18) 0.0039(18) -0.006(2)
O1 0.043(2) 0.0249(18) 0.041(2) -0.0068(14) -0.0003(16) 0.0033(15)
O2 0.048(2) 0.029(2) 0.050(2) -0.0011(16) -0.0053(17) 0.0034(16)
O3 0.082(3) 0.033(2) 0.064(3) -0.0031(19) -0.031(2) 0.006(2)
O4 0.040(2) 0.034(2) 0.039(2) -0.0010(15) -0.0035(15) -0.0053(16)
O5 0.055(2) 0.035(2) 0.041(2) -0.0002(16) -0.0055(17) -0.0049(18)
O6 0.103(4) 0.033(2) 0.054(3) -0.0003(18) -0.032(3) 0.000(2)
O7 0.242(12) 0.143(8) 0.108(7) -0.007(5) 0.052(7) -0.075(8)
O8 0.064(3) 0.051(3) 0.051(3) -0.0053(19) 0.011(2) 0.012(2)
O9 0.053(3) 0.058(3) 0.059(3) 0.021(2) 0.001(2) 0.000(2)
O10 0.057(3) 0.063(3) 0.051(3) -0.012(2) -0.005(2) -0.001(2)
O11 0.056(3) 0.043(2) 0.077(3) -0.010(2) 0.004(2) -0.009(2)
O12 0.056(3) 0.052(3) 0.076(3) 0.005(2) -0.008(2) 0.006(2)
O13 0.058(3) 0.063(3) 0.057(3) 0.000(2) 0.011(2) -0.020(2)
S1 0.0410(7) 0.0363(7) 0.0383(8) 0.0023(5) 0.0023(5) 0.0002(5)
S2 0.0401(7) 0.0381(7) 0.0499(9) -0.0008(6) 0.0015(6) -0.0056(6)
F1 0.054(2) 0.068(3) 0.101(3) -0.005(2) 0.026(2) 0.009(2)
F2 0.071(3) 0.101(4) 0.116(4) -0.034(3) 0.016(3) -0.040(3)
F3 0.106(4) 0.070(3) 0.115(4) 0.047(3) 0.055(3) 0.014(3)
F4 0.068(3) 0.086(3) 0.063(3) 0.004(2) -0.017(2) 0.009(2)
F5 0.091(3) 0.058(3) 0.083(3) -0.028(2) -0.003(2) -0.002(2)
F6 0.078(3) 0.130(4) 0.059(3) -0.009(2) 0.023(2) -0.031(3)
C1 0.037(3) 0.029(3) 0.038(3) 0.002(2) 0.004(2) -0.003(2)
C2 0.042(3) 0.034(3) 0.035(3) 0.000(2) 0.004(2) -0.007(2)
C3 0.049(3) 0.030(3) 0.037(3) -0.005(2) 0.008(2) -0.012(2)
C4 0.043(3) 0.031(3) 0.042(3) -0.002(2) 0.008(2) 0.001(2)
C5 0.034(3) 0.037(3) 0.039(3) 0.000(2) 0.007(2) -0.001(2)
C6 0.039(3) 0.033(3) 0.035(3) -0.005(2) 0.005(2) -0.009(2)
C7 0.042(3) 0.027(3) 0.043(3) -0.004(2) 0.002(2) -0.004(2)
C8 0.046(3) 0.036(3) 0.050(4) 0.004(2) -0.004(3) 0.001(2)
C9 0.046(3) 0.037(3) 0.031(3) -0.003(2) 0.003(2) -0.004(2)
C10 0.063(4) 0.046(4) 0.037(3) -0.004(3) -0.005(3) -0.001(3)
C11 0.041(3) 0.035(3) 0.047(3) 0.003(2) 0.010(2) 0.010(2)
C12 0.052(3) 0.032(3) 0.040(3) 0.007(2) 0.014(2) 0.006(2)
C13 0.042(3) 0.032(3) 0.034(3) 0.002(2) 0.007(2) 0.001(2)
C14 0.032(3) 0.044(3) 0.041(3) 0.006(2) 0.003(2) 0.007(2)
C15 0.042(3) 0.031(3) 0.048(3) 0.006(2) 0.005(2) 0.002(2)
C16 0.036(3) 0.049(3) 0.040(3) 0.003(2) 0.001(2) 0.001(2)
C17 0.041(3) 0.048(3) 0.037(3) 0.008(2) 0.002(2) 0.000(2)
C18 0.038(3) 0.029(3) 0.037(3) 0.000(2) 0.003(2) -0.002(2)
C19 0.037(3) 0.039(3) 0.042(3) 0.007(2) 0.002(2) -0.003(2)
C20 0.035(3) 0.041(3) 0.034(3) 0.004(2) 0.002(2) -0.004(2)
C21 0.034(3) 0.037(3) 0.044(3) 0.002(2) 0.008(2) 0.004(2)
C22 0.038(3) 0.040(3) 0.040(3) 0.000(2) 0.007(2) 0.002(2)
C23 0.189(16) 0.147(13) 0.141(13) -0.012(10) 0.004(11) -0.067(11)
C24 0.036(3) 0.030(3) 0.046(3) -0.003(2) 0.016(2) -0.002(2)
C25 0.042(3) 0.029(3) 0.041(3) -0.002(2) 0.013(2) 0.000(2)
C26 0.036(3) 0.039(3) 0.037(3) -0.008(2) 0.006(2) 0.007(2)
C27 0.044(3) 0.034(3) 0.041(3) -0.012(2) 0.012(2) -0.007(2)
C28 0.036(3) 0.029(3) 0.044(3) -0.005(2) 0.014(2) 0.002(2)
C29 0.036(3) 0.055(4) 0.076(5) -0.004(3) 0.007(3) -0.004(3)
C30 0.063(4) 0.035(3) 0.055(4) 0.006(3) 0.014(3) -0.003(3)
C31 0.053(4) 0.073(5) 0.050(4) -0.005(3) -0.003(3) 0.016(3)
C32 0.050(4) 0.060(4) 0.072(5) -0.023(3) 0.023(3) -0.027(3)
C33 0.057(4) 0.037(3) 0.067(4) 0.004(3) 0.021(3) 0.009(3)
C34 0.033(3) 0.060(4) 0.044(3) 0.005(3) 0.009(2) -0.001(3)
C35 0.030(3) 0.063(4) 0.046(4) 0.004(3) 0.002(2) -0.015(3)
C36 0.037(3) 0.049(3) 0.045(3) -0.002(3) 0.007(2) -0.017(3)
C37 0.032(3) 0.041(3) 0.046(3) 0.002(2) 0.008(2) -0.006(2)
C38 0.037(3) 0.054(4) 0.032(3) 0.000(2) 0.012(2) -0.002(2)
C39 0.053(4) 0.071(5) 0.059(4) 0.013(3) 0.011(3) 0.018(3)
C40 0.044(4) 0.093(6) 0.049(4) 0.015(3) -0.005(3) -0.014(3)
C41 0.061(4) 0.060(4) 0.062(4) -0.011(3) 0.007(3) -0.021(3)
C42 0.050(4) 0.048(4) 0.056(4) 0.006(3) 0.004(3) 0.005(3)
C43 0.059(4) 0.064(4) 0.040(4) 0.000(3) 0.009(3) 0.007(3)
C44 0.053(4) 0.043(4) 0.067(4) 0.005(3) 0.011(3) -0.005(3)
C45 0.046(4) 0.056(4) 0.056(4) -0.001(3) 0.008(3) -0.007(3)
C46 0.138(10) 0.060(6) 0.140(10) 0.005(6) -0.035(8) -0.012(6)
O14 0.122(6) 0.092(5) 0.107(5) -0.001(4) -0.032(5) -0.005(4)
C47 0.088(7) 0.138(10) 0.097(8) -0.054(7) -0.009(5) 0.008(6)
O15 0.065(4) 0.252(11) 0.058(4) 0.035(5) 0.014(3) 0.016(5)

loop_
_atom_type_symbol
_atom_type_description
_atom_type_scat_dispersion_real
_atom_type_scat_dispersion_imag
_atom_type_scat_source
C C 0.0181 0.0091 'International Tables Vol C Tables 4.2.6.8 and 6.1.1.4'
H H 0.0000 0.0000 'International Tables Vol C Tables 4.2.6.8 and 6.1.1.4'
N N 0.0311 0.0180 'International Tables Vol C Tables 4.2.6.8 and 6.1.1.4'
O O 0.0492 0.0322 'International Tables Vol C Tables 4.2.6.8 and 6.1.1.4'
F F 0.0727 0.0534 'International Tables Vol C Tables 4.2.6.8 and 6.1.1.4'
S S 0.3331 0.5567 'International Tables Vol C Tables 4.2.6.8 and 6.1.1.4'
Cu Cu -1.9646 0.5888 'International Tables Vol C Tables 4.2.6.8 and 6.1.1.4'
Rh Rh 0.0927 3.6045 'International Tables Vol C Tables 4.2.6.8 and 6.1.1.4'

loop_
_geom_angle_atom_site_label_1
_geom_angle_atom_site_label_2
_geom_angle_atom_site_label_3
_geom_angle
_geom_angle_site_symmetry_1
_geom_angle_site_symmetry_3
N3 Rh1 O1 85.57(15) . .
N3 Rh1 C26 110.14(19) . .
O1 Rh1 C26 108.25(17) . .
N3 Rh1 C28 117.96(18) . .
O1 Rh1 C28 156.44(17) . .
C26 Rh1 C28 66.4(2) . .
N3 Rh1 C24 157.83(18) . .
O1 Rh1 C24 116.54(17) . .
C26 Rh1 C24 66.3(2) . .
C28 Rh1 C24 39.9(2) . .
N3 Rh1 C25 148.28(19) . .
O1 Rh1 C25 95.11(17) . .
C26 Rh1 C25 39.7(2) . .
C28 Rh1 C25 65.8(2) . .
C24 Rh1 C25 38.6(2) . .
N3 Rh1 O2 87.16(16) . .
O1 Rh1 O2 78.52(14) . .
C26 Rh1 O2 161.56(18) . .
C28 Rh1 O2 100.31(18) . .
C24 Rh1 O2 95.27(19) . .
C25 Rh1 O2 124.13(19) . .
N3 Rh1 C27 96.91(19) . .
O1 Rh1 C27 146.39(19) . .
C26 Rh1 C27 39.6(2) . .
C28 Rh1 C27 39.1(2) . .
C24 Rh1 C27 66.0(2) . .
C25 Rh1 C27 65.7(2) . .
O2 Rh1 C27 134.99(19) . .
N4 Rh2 C35 110.8(2) 3_665 .
N4 Rh2 C37 116.76(19) 3_665 .
C35 Rh2 C37 65.9(2) . .
N4 Rh2 C38 156.4(2) 3_665 .
C35 Rh2 C38 65.7(2) . .
C37 Rh2 C38 39.7(2) . .
N4 Rh2 O4 85.31(16) 3_665 .
C35 Rh2 O4 163.22(19) . .
C37 Rh2 O4 103.22(18) . .
C38 Rh2 O4 97.69(18) . .
N4 Rh2 C36 96.6(2) 3_665 .
C35 Rh2 C36 39.3(2) . .
C37 Rh2 C36 38.8(2) . .
C38 Rh2 C36 65.5(2) . .
O4 Rh2 C36 137.45(19) . .
N4 Rh2 C34 148.8(2) 3_665 .
C35 Rh2 C34 39.3(2) . .
C37 Rh2 C34 65.5(2) . .
C38 Rh2 C34 38.5(2) . .
O4 Rh2 C34 125.43(19) . .
C36 Rh2 C34 65.3(2) . .
N4 Rh2 O5 87.60(17) 3_665 .
C35 Rh2 O5 106.3(2) . .
C37 Rh2 O5 155.62(19) . .
C38 Rh2 O5 116.01(19) . .
O4 Rh2 O5 78.21(14) . .
C36 Rh2 O5 144.2(2) . .
C34 Rh2 O5 93.5(2) . .
N1 Cu1 N2 82.30(19) . .
N1 Cu1 O3 83.62(18) . .
N2 Cu1 O3 165.17(18) . .
N1 Cu1 O6 165.04(18) . .
N2 Cu1 O6 83.06(18) . .
O3 Cu1 O6 110.68(17) . .
N1 Cu1 O7 91.7(3) . .
N2 Cu1 O7 97.6(3) . .
O3 Cu1 O7 87.4(3) . .
O6 Cu1 O7 93.3(3) . .
C7 N1 C1 129.5(5) . .
C7 N1 Cu1 115.6(4) . .
C1 N1 Cu1 114.9(3) . .
C9 N2 C2 129.4(5) . .
C9 N2 Cu1 115.1(4) . .
C2 N2 Cu1 114.8(3) . .
C15 N3 C11 118.8(5) . .
C15 N3 Rh1 120.4(3) . .
C11 N3 Rh1 120.7(4) . .
C20 N4 C16 118.1(5) . .
C20 N4 Rh2 121.1(4) . 3_665
C16 N4 Rh2 120.8(4) . 3_665
C7 O1 Rh1 112.2(3) . .
C8 O2 Rh1 112.4(3) . .
C8 O3 Cu1 110.1(4) . .
C9 O4 Rh2 111.9(3) . .
C10 O5 Rh2 112.6(4) . .
C10 O6 Cu1 110.5(4) . .
C23 O7 Cu1 128.1(8) . .
O10 S1 O9 115.8(3) . .
O10 S1 O8 115.1(3) . .
O9 S1 O8 114.5(3) . .
O10 S1 C44 102.8(3) . .
O9 S1 C44 102.4(3) . .
O8 S1 C44 103.8(3) . .
O12 S2 O11 115.1(3) . .
O12 S2 O13 115.9(3) . .
O11 S2 O13 114.2(3) . .
O12 S2 C45 102.7(3) . .
O11 S2 C45 104.2(3) . .
O13 S2 C45 102.4(3) . .
C6 C1 C2 120.2(5) . .
C6 C1 N1 126.0(5) . .
C2 C1 N1 113.7(5) . .
C3 C2 N2 126.3(5) . .
C3 C2 C1 119.8(5) . .
N2 C2 C1 113.8(5) . .
C2 C3 C4 119.7(5) . .
C5 C4 C3 120.1(5) . .
C4 C5 C6 121.3(5) . .
C1 C6 C5 118.9(5) . .
O1 C7 N1 129.3(5) . .
O1 C7 C8 119.4(5) . .
N1 C7 C8 111.3(5) . .
O2 C8 O3 124.3(5) . .
O2 C8 C7 116.5(5) . .
O3 C8 C7 119.2(5) . .
O4 C9 N2 129.9(5) . .
O4 C9 C10 118.9(5) . .
N2 C9 C10 111.2(5) . .
O5 C10 O6 124.9(6) . .
O5 C10 C9 116.3(5) . .
O6 C10 C9 118.7(5) . .
N3 C11 C12 122.8(5) . .
C11 C12 C13 119.4(5) . .
C14 C13 C12 116.5(5) . .
C14 C13 C21 119.7(5) . .
C12 C13 C21 123.7(5) . .
C15 C14 C13 121.6(5) . .
N3 C15 C14 120.8(5) . .
N4 C16 C17 122.1(5) . .
C16 C17 C18 120.1(5) . .
C19 C18 C17 116.8(5) . .
C19 C18 C22 120.4(5) . .
C17 C18 C22 122.6(5) . .
C20 C19 C18 119.9(5) . .
N4 C20 C19 122.8(5) . .
C22 C21 C13 125.9(5) . .
C21 C22 C18 123.5(5) . .
C25 C24 C28 107.6(5) . .
C25 C24 C29 128.1(5) . .
C28 C24 C29 124.3(5) . .
C25 C24 Rh1 70.8(3) . .
C28 C24 Rh1 69.5(3) . .
C29 C24 Rh1 124.5(4) . .
C24 C25 C26 108.9(5) . .
C24 C25 C30 125.8(5) . .
C26 C25 C30 125.2(5) . .
C24 C25 Rh1 70.7(3) . .
C26 C25 Rh1 69.3(3) . .
C30 C25 Rh1 123.5(4) . .
C27 C26 C25 107.3(5) . .
C27 C26 C31 126.6(5) . .
C25 C26 C31 125.8(5) . .
C27 C26 Rh1 71.6(3) . .
C25 C26 Rh1 70.9(3) . .
C31 C26 Rh1 127.4(4) . .
C28 C27 C26 107.7(4) . .
C28 C27 C32 126.0(6) . .
C26 C27 C32 126.3(6) . .
C28 C27 Rh1 69.3(3) . .
C26 C27 Rh1 68.9(3) . .
C32 C27 Rh1 126.8(4) . .
C27 C28 C24 108.3(5) . .
C27 C28 C33 126.6(5) . .
C24 C28 C33 125.1(5) . .
C27 C28 Rh1 71.7(3) . .
C24 C28 Rh1 70.6(3) . .
C33 C28 Rh1 124.4(4) . .
C38 C34 C35 108.1(5) . .
C38 C34 C39 127.9(6) . .
C35 C34 C39 123.9(6) . .
C38 C34 Rh2 70.2(3) . .
C35 C34 Rh2 68.9(3) . .
C39 C34 Rh2 124.0(4) . .
C36 C35 C34 108.1(5) . .
C36 C35 C40 126.5(6) . .
C34 C35 C40 125.3(6) . .
C36 C35 Rh2 71.8(3) . .
C34 C35 Rh2 71.8(3) . .
C40 C35 Rh2 126.1(4) . .
C37 C36 C35 107.8(5) . .
C37 C36 C41 126.1(6) . .
C35 C36 C41 126.1(6) . .
C37 C36 Rh2 69.7(3) . .
C35 C36 Rh2 68.9(3) . .
C41 C36 Rh2 125.1(4) . .
C36 C37 C38 108.0(5) . .
C36 C37 C42 126.0(5) . .
C38 C37 C42 125.7(5) . .
C36 C37 Rh2 71.5(3) . .
C38 C37 Rh2 70.6(3) . .
C42 C37 Rh2 128.0(4) . .
C34 C38 C37 108.0(5) . .
C34 C38 C43 128.1(6) . .
C37 C38 C43 124.0(5) . .
C34 C38 Rh2 71.2(3) . .
C37 C38 Rh2 69.7(3) . .
C43 C38 Rh2 123.5(4) . .
F3 C44 F1 106.5(6) . .
F3 C44 F2 109.8(6) . .
F1 C44 F2 105.6(6) . .
F3 C44 S1 112.1(5) . .
F1 C44 S1 111.1(4) . .
F2 C44 S1 111.5(5) . .
F5 C45 F6 107.0(6) . .
F5 C45 F4 106.7(5) . .
F6 C45 F4 106.3(6) . .
F5 C45 S2 112.2(5) . .
F6 C45 S2 111.7(4) . .
F4 C45 S2 112.6(5) . .

loop_
_geom_bond_atom_site_label_1
_geom_bond_atom_site_label_2
_geom_bond_distance
_geom_bond_site_symmetry_2
Rh1 N3 2.107(4) .
Rh1 O1 2.117(3) .
Rh1 C26 2.120(5) .
Rh1 C28 2.124(5) .
Rh1 C24 2.140(5) .
Rh1 C25 2.141(5) .
Rh1 O2 2.156(4) .
Rh1 C27 2.156(5) .
Rh2 N4 2.102(4) 3_665
Rh2 C35 2.110(5) .
Rh2 C37 2.123(5) .
Rh2 C38 2.136(5) .
Rh2 O4 2.137(3) .
Rh2 C36 2.148(5) .
Rh2 C34 2.149(5) .
Rh2 O5 2.150(4) .
Cu1 N1 1.924(5) .
Cu1 N2 1.947(5) .
Cu1 O3 2.008(4) .
Cu1 O6 2.018(4) .
Cu1 O7 2.420(10) .
N1 C7 1.302(7) .
N1 C1 1.415(7) .
N2 C9 1.305(7) .
N2 C2 1.401(7) .
N3 C15 1.331(7) .
N3 C11 1.345(7) .
N4 C20 1.335(7) .
N4 C16 1.356(7) .
N4 Rh2 2.103(4) 3_665
O1 C7 1.249(6) .
O2 C8 1.248(7) .
O3 C8 1.257(7) .
O4 C9 1.248(6) .
O5 C10 1.245(7) .
O6 C10 1.259(7) .
O7 C23 1.512(13) .
O8 S1 1.437(4) .
O9 S1 1.426(4) .
O10 S1 1.416(4) .
O11 S2 1.425(4) .
O12 S2 1.415(5) .
O13 S2 1.440(4) .
S1 C44 1.822(6) .
S2 C45 1.804(7) .
F1 C44 1.329(8) .
F2 C44 1.337(8) .
F3 C44 1.317(8) .
F4 C45 1.342(8) .
F5 C45 1.324(8) .
F6 C45 1.338(7) .
C1 C6 1.381(7) .
C1 C2 1.413(7) .
C2 C3 1.382(8) .
C3 C4 1.383(8) .
C4 C5 1.382(8) .
C5 C6 1.383(8) .
C7 C8 1.533(8) .
C9 C10 1.548(8) .
C11 C12 1.374(8) .
C12 C13 1.393(8) .
C13 C14 1.386(7) .
C13 C21 1.476(7) .
C14 C15 1.380(8) .
C16 C17 1.370(8) .
C17 C18 1.401(8) .
C18 C19 1.394(7) .
C18 C22 1.468(7) .
C19 C20 1.376(8) .
C21 C22 1.325(8) .
C24 C25 1.414(8) .
C24 C28 1.455(7) .
C24 C29 1.491(8) .
C25 C26 1.448(8) .
C25 C30 1.488(8) .
C26 C27 1.447(8) .
C26 C31 1.484(8) .
C27 C28 1.432(8) .
C27 C32 1.474(8) .
C28 C33 1.498(8) .
C34 C38 1.413(8) .
C34 C35 1.432(9) .
C34 C39 1.489(9) .
C35 C36 1.432(9) .
C35 C40 1.502(8) .
C36 C37 1.418(8) .
C36 C41 1.489(9) .
C37 C38 1.445(8) .
C37 C42 1.485(8) .
C38 C43 1.496(8) .
C46 O14 1.371(11) .
C47 O15 1.313(11) .

loop_
_geom_hbond_atom_site_label_D
_geom_hbond_atom_site_label_H
_geom_hbond_atom_site_label_A
_geom_hbond_distance_DH
_geom_hbond_distance_HA
_geom_hbond_distance_DA
_geom_hbond_angle_DHA
_geom_hbond_site_symmetry_A
C12 H12 O8 0.95 2.41 3.329(7) 162.4 1_565
O14 H14A O7 0.84 1.83 2.654(12) 165.1 3_665
O15 H15' O13 0.91(9) 1.89(9) 2.792(8) 174(8) .
C15 H15 O12 0.95 2.40 3.332(7) 166.0 .
